data_7062953
loop_
_publ_author_name
'Kalinke, Lucas H. G.'
'Silva, Mariany S.'
'Rabelo, Renato'
'Valdo, Ana K.'
'Martins, Felipe T.'
'Moliner, Nicol\'as'
'Julve, Miguel'
'Lloret, Francesc'
'Cano, Joan'
'Cangussu, Danielle'

_publ_section_title
;
 Crystal structure, magnetic properties and theoretical study of a
 bithiazolebis(oxamate)-containing [NiII3] helicate
;
_journal_issue 5
_journal_name_full 'New Journal of Chemistry'
_journal_page_first 1971
_journal_page_last 1982
_journal_paper_doi 10.1039/D3NJ04701F
_journal_volume 48
_journal_year 2024
_chemical_formula_sum 'C30 H26 N12 Na6 Ni3 O28 S6'
_chemical_formula_weight 1509.00
_space_group_crystal_system monoclinic
_space_group_IT_number 15
_space_group_name_Hall '-C 2yc'
_space_group_name_H-M_alt 'C 1 2/c 1'
_atom_sites_solution_hydrogens mixed
_audit_creation_method SHELXL-2014
_audit_update_record
;
2023-03-13 deposited with the CCDC.	2023-12-26 downloaded from the CCDC.
;
_cell_angle_alpha 90
_cell_angle_beta 103.632(15)
_cell_angle_gamma 90
_cell_formula_units_Z 4
_cell_length_a 29.345(15)
_cell_length_b 10.413(5)
_cell_length_c 18.328(9)
_cell_measurement_reflns_used 26745
_cell_measurement_temperature 298(2)
_cell_measurement_theta_max 25.070
_cell_measurement_theta_min 2.082
_cell_volume 5443(5)
_computing_structure_refinement 'SHELXL-2014 (Sheldrick, 2014)'
_diffrn_ambient_temperature 298(2)
_diffrn_detector_type 'Bruker PHOTON II CPA'
_diffrn_measured_fraction_theta_full 0.998
_diffrn_measured_fraction_theta_max 0.996
_diffrn_measurement_device_type 'Bruker APEX-II CCD'
_diffrn_measurement_method '\f and \w scans'
_diffrn_radiation_type MoK\a
_diffrn_radiation_wavelength 0.71073
_diffrn_reflns_av_R_equivalents 0.0753
_diffrn_reflns_av_unetI/netI 0.0622
_diffrn_reflns_Laue_measured_fraction_full 0.998
_diffrn_reflns_Laue_measured_fraction_max 0.996
_diffrn_reflns_limit_h_max 34
_diffrn_reflns_limit_h_min -34
_diffrn_reflns_limit_k_max 12
_diffrn_reflns_limit_k_min -12
_diffrn_reflns_limit_l_max 21
_diffrn_reflns_limit_l_min -21
_diffrn_reflns_number 26745
_diffrn_reflns_point_group_measured_fraction_full 0.998
_diffrn_reflns_point_group_measured_fraction_max 0.996
_diffrn_reflns_theta_full 25.000
_diffrn_reflns_theta_max 25.070
_diffrn_reflns_theta_min 2.082
_exptl_absorpt_coefficient_mu 1.404
_exptl_absorpt_correction_T_max 0.894
_exptl_absorpt_correction_T_min 0.834
_exptl_absorpt_correction_type multi-scan
_exptl_absorpt_process_details 'Blessing, R. H. (1995) Acta Cryst., A51, 33-38'
_exptl_crystal_colour green
_exptl_crystal_density_diffrn 1.842
_exptl_crystal_description plate
_exptl_crystal_F_000 3040
_exptl_crystal_size_max 0.230
_exptl_crystal_size_mid 0.170
_exptl_crystal_size_min 0.080
_refine_diff_density_max 1.827
_refine_diff_density_min -1.297
_refine_diff_density_rms 0.164
_refine_ls_extinction_method none
_refine_ls_goodness_of_fit_ref 1.069
_refine_ls_hydrogen_treatment constr
_refine_ls_matrix_type full
_refine_ls_number_parameters 384
_refine_ls_number_reflns 4811
_refine_ls_number_restraints 0
_refine_ls_restrained_S_all 1.069
_refine_ls_R_factor_all 0.0774
_refine_ls_R_factor_gt 0.0571
_refine_ls_shift/su_max 0.004
_refine_ls_shift/su_mean 0.000
_refine_ls_structure_factor_coef Fsqd
_refine_ls_weighting_details 'w=1/[\s^2^(Fo^2^)+(0.1015P)^2^+31.8898P] where P=(Fo^2^+2Fc^2^)/3'
_refine_ls_weighting_scheme calc
_refine_ls_wR_factor_gt 0.1684
_refine_ls_wR_factor_ref 0.1820
_reflns_Friedel_coverage 0.000
_reflns_number_gt 3666
_reflns_number_total 4811
_reflns_threshold_expression 'I > 2\s(I)'
_cod_data_source_file d3nj04701f2.cif
_cod_data_source_block shelxl
_cod_depositor_comments 'Adding full bibliography for 7062953.cif.'
_cod_original_sg_symbol_H-M 'C 2/c'
_cod_database_code 7062953
_shelx_space_group_comment
;
The symmetry employed for this shelxl refinement is uniquely defined
by the following loop, which should always be used as a source of
symmetry information in preference to the above space-group names.
They are only intended as comments.
;
_shelxl_version_number 2014-3

loop_
_space_group_symop_operation_xyz
'x, y, z'
'-x, y, -z+1/2'
'x+1/2, y+1/2, z'
'-x+1/2, y+1/2, -z+1/2'
'-x, -y, -z'
'x, -y, z-1/2'
'-x+1/2, -y+1/2, -z'
'x+1/2, -y+1/2, z-1/2'

loop_
_atom_site_label
_atom_site_type_symbol
_atom_site_fract_x
_atom_site_fract_y
_atom_site_fract_z
_atom_site_U_iso_or_equiv
_atom_site_adp_type
_atom_site_occupancy
_atom_site_site_symmetry_order
_atom_site_calc_flag
_atom_site_refinement_flags_posn
_atom_site_refinement_flags_adp
_atom_site_refinement_flags_occupancy
_atom_site_disorder_assembly
_atom_site_disorder_group
Ni2 Ni 0.5000 0.47342(9) 0.2500 0.0147(3) Uani 1 2 d S T P . .
Ni1 Ni 0.35722(2) 0.48163(7) 0.21115(4) 0.0173(2) Uani 1 1 d . . . . .
S1 S 0.41663(5) 0.79015(15) 0.34325(8) 0.0310(4) Uani 1 1 d . . . . .
S2 S 0.59817(6) 0.4565(2) 0.48983(8) 0.0427(5) Uani 1 1 d . . . . .
S3 S 0.41304(8) 0.14031(18) 0.32491(16) 0.0686(8) Uani 1 1 d . . . . .
Na3 Na 0.66883(9) -0.0147(2) 0.42962(14) 0.0350(6) Uani 1 1 d . . . . .
Na2 Na 0.23675(8) 0.2165(3) 0.19924(14) 0.0374(6) Uani 1 1 d . . . . .
Na1 Na 0.28430(9) 0.2733(3) 0.43324(13) 0.0461(7) Uani 1 1 d . . . . .
O9 O 0.35965(13) 0.2887(4) 0.3975(2) 0.0298(10) Uani 1 1 d . . . . .
O2 O 0.30233(13) 0.7667(4) 0.0649(2) 0.0280(9) Uani 1 1 d . . . . .
O4 O 0.69592(14) 0.1309(4) 0.3520(2) 0.0330(10) Uani 1 1 d . . . . .
O6 O 0.63301(15) 0.1968(4) 0.4361(2) 0.0355(11) Uani 1 1 d . . . . .
O3 O 0.37229(14) 0.8624(4) 0.1807(2) 0.0341(10) Uani 1 1 d . . . . .
O1 O 0.31555(13) 0.5750(4) 0.1187(2) 0.0242(9) Uani 1 1 d . . . . .
N6 N 0.46120(14) 0.3162(4) 0.2803(2) 0.0188(10) Uani 1 1 d . . . . .
N5 N 0.39286(14) 0.3969(4) 0.3125(2) 0.0192(10) Uani 1 1 d . . . . .
O5 O 0.31157(13) 0.3271(4) 0.1957(2) 0.0253(9) Uani 1 1 d . . . . .
O7 O 0.32002(13) 0.5560(4) 0.2843(2) 0.0268(9) Uani 1 1 d . . . . .
N3 N 0.54439(14) 0.4868(4) 0.3591(2) 0.0171(10) Uani 1 1 d . . . . .
N2 N 0.46397(14) 0.6103(4) 0.3004(2) 0.0160(9) Uani 1 1 d . . . . .
N4 N 0.61350(14) 0.3707(4) 0.3575(2) 0.0173(10) Uani 1 1 d . . . . .
N1 N 0.39272(14) 0.6517(4) 0.2121(2) 0.0185(10) Uani 1 1 d . . . . .
O8 O 0.29076(15) 0.4682(5) 0.3742(3) 0.0386(11) Uani 1 1 d . . . . .
O5W O 0.74872(17) 0.0374(5) 0.5032(3) 0.0508(13) Uani 1 1 d . . . . .
H9W H 0.7771 0.0318 0.5452 0.076 Uiso 1 1 d R U . . .
H10W H 0.7619 0.0349 0.4666 0.076 Uiso 1 1 d R U . . .
O3W O 0.27168(18) 0.1229(6) 0.3326(3) 0.0583(14) Uani 1 1 d . . . . .
H5W H 0.2465 0.0999 0.3580 0.087 Uiso 1 1 d R U . . .
H6W H 0.2762 0.0411 0.3082 0.087 Uiso 1 1 d R U . . .
C3 C 0.42585(17) 0.6800(5) 0.2768(3) 0.0182(11) Uani 1 1 d . . . . .
C6 C 0.52743(17) 0.5635(6) 0.4081(3) 0.0206(12) Uani 1 1 d . . . . .
O1W O 0.20813(18) 0.3988(5) 0.2551(3) 0.0576(14) Uani 1 1 d . . . . .
H1W H 0.2358 0.4423 0.2870 0.086 Uiso 1 1 d R U . . .
H2W H 0.1820 0.4215 0.2789 0.086 Uiso 1 1 d R U . . .
C13 C 0.42450(18) 0.3013(5) 0.3088(3) 0.0223(12) Uani 1 1 d . . . . .
C12 C 0.36130(18) 0.3778(5) 0.3522(3) 0.0194(12) Uani 1 1 d . . . . .
C2 C 0.36678(17) 0.7447(5) 0.1731(3) 0.0186(12) Uani 1 1 d . . . . .
C8 C 0.58334(17) 0.4280(5) 0.3939(3) 0.0187(12) Uani 1 1 d . . . . .
C1 C 0.32501(18) 0.6916(6) 0.1131(3) 0.0212(12) Uani 1 1 d . . . . .
C5 C 0.48574(17) 0.6392(5) 0.3742(3) 0.0195(12) Uani 1 1 d . . . . .
C10 C 0.67720(18) 0.2367(5) 0.3432(3) 0.0225(12) Uani 1 1 d . . . . .
C9 C 0.63794(18) 0.2670(5) 0.3837(3) 0.0208(12) Uani 1 1 d . . . . .
C11 C 0.32029(19) 0.4757(6) 0.3363(3) 0.0228(13) Uani 1 1 d . . . . .
C15 C 0.4802(2) 0.1996(6) 0.2670(4) 0.0383(16) Uani 1 1 d . . . . .
C4 C 0.4653(2) 0.7327(6) 0.4062(3) 0.0317(15) Uani 1 1 d . . . . .
H4 H 0.4761 0.7620 0.4552 0.038 Uiso 1 1 calc R U . . .
O2W O 0.2037(2) 0.2775(7) 0.0759(4) 0.100(3) Uani 1 1 d . . . . .
H3W H 0.2307 0.3337 0.0742 0.150 Uiso 1 1 d R U . . .
H4W H 0.1816 0.2861 0.0251 0.150 Uiso 1 1 d R U . . .
C7 C 0.5513(2) 0.5578(7) 0.4803(3) 0.0383(17) Uani 1 1 d . . . . .
H7 H 0.5435 0.6027 0.5195 0.046 Uiso 1 1 calc R U . . .
C14 C 0.4586(3) 0.0958(7) 0.2867(7) 0.085(4) Uani 1 1 d . . . . .
H14 H 0.4672 0.0113 0.2804 0.102 Uiso 1 1 calc R U . . .
O4W O 0.6194(5) -0.0736(9) 0.5060(6) 0.202(7) Uani 1 1 d . . . . .
H7W H 0.6117 -0.0546 0.5466 0.303 Uiso 1 1 d R U . . .
H8W H 0.6181 -0.1548 0.5014 0.303 Uiso 1 1 d R U . . .

loop_
_atom_site_aniso_label
_atom_site_aniso_U_11
_atom_site_aniso_U_22
_atom_site_aniso_U_33
_atom_site_aniso_U_23
_atom_site_aniso_U_13
_atom_site_aniso_U_12
Ni2 0.0116(5) 0.0159(5) 0.0156(5) 0.000 0.0013(4) 0.000
Ni1 0.0140(4) 0.0175(4) 0.0192(4) -0.0009(3) 0.0017(3) -0.0003(3)
S1 0.0260(8) 0.0313(9) 0.0306(8) -0.0110(6) -0.0032(6) 0.0136(6)
S2 0.0322(9) 0.0742(14) 0.0167(8) -0.0032(7) -0.0045(6) 0.0291(9)
S3 0.0654(13) 0.0235(10) 0.147(2) 0.0225(12) 0.0853(15) 0.0108(9)
Na3 0.0446(15) 0.0237(13) 0.0345(13) 0.0028(10) 0.0051(11) 0.0035(11)
Na2 0.0289(13) 0.0427(16) 0.0427(14) 0.0004(12) 0.0126(11) -0.0080(11)
Na1 0.0355(14) 0.077(2) 0.0260(13) 0.0027(13) 0.0081(11) -0.0146(14)
O9 0.024(2) 0.039(3) 0.029(2) 0.0097(19) 0.0106(17) 0.0063(18)
O2 0.025(2) 0.029(2) 0.025(2) 0.0056(17) -0.0048(17) 0.0046(18)
O4 0.030(2) 0.023(2) 0.049(3) 0.0088(19) 0.014(2) 0.0145(18)
O6 0.039(2) 0.034(3) 0.037(2) 0.017(2) 0.017(2) 0.012(2)
O3 0.032(2) 0.018(2) 0.043(2) 0.0009(18) -0.0092(19) -0.0010(18)
O1 0.0205(19) 0.021(2) 0.025(2) 0.0007(16) -0.0057(16) -0.0022(17)
N6 0.015(2) 0.017(2) 0.025(2) 0.0022(19) 0.0069(19) 0.0024(18)
N5 0.015(2) 0.022(3) 0.021(2) -0.0003(19) 0.0050(18) 0.0041(19)
O5 0.0182(19) 0.026(2) 0.033(2) -0.0062(18) 0.0085(17) -0.0041(17)
O7 0.019(2) 0.030(2) 0.031(2) -0.0005(18) 0.0044(17) 0.0061(17)
N3 0.013(2) 0.022(3) 0.015(2) 0.0018(18) 0.0004(18) 0.0016(18)
N2 0.013(2) 0.017(2) 0.017(2) -0.0027(18) 0.0014(17) -0.0013(18)
N4 0.014(2) 0.021(2) 0.016(2) 0.0035(18) 0.0023(17) 0.0048(18)
N1 0.013(2) 0.021(3) 0.019(2) 0.0011(18) -0.0012(18) 0.0010(18)
O8 0.028(2) 0.053(3) 0.041(3) 0.004(2) 0.020(2) 0.012(2)
O5W 0.042(3) 0.071(4) 0.034(3) 0.006(2) -0.002(2) 0.009(3)
O3W 0.047(3) 0.070(4) 0.062(3) -0.019(3) 0.019(3) -0.006(3)
C3 0.015(3) 0.019(3) 0.021(3) 0.000(2) 0.003(2) -0.002(2)
C6 0.013(2) 0.028(3) 0.019(3) -0.003(2) 0.001(2) 0.007(2)
O1W 0.047(3) 0.053(3) 0.079(4) -0.018(3) 0.028(3) -0.010(3)
C13 0.019(3) 0.020(3) 0.030(3) 0.006(2) 0.009(2) 0.002(2)
C12 0.015(3) 0.026(3) 0.016(3) -0.002(2) 0.002(2) 0.000(2)
C2 0.014(3) 0.022(3) 0.019(3) 0.004(2) 0.001(2) 0.001(2)
C8 0.015(3) 0.022(3) 0.018(3) 0.000(2) 0.000(2) 0.000(2)
C1 0.015(3) 0.030(4) 0.018(3) -0.001(2) 0.002(2) 0.003(2)
C5 0.013(2) 0.027(3) 0.017(3) -0.004(2) 0.001(2) -0.002(2)
C10 0.014(3) 0.023(3) 0.027(3) 0.000(2) -0.002(2) 0.002(2)
C9 0.016(3) 0.027(3) 0.018(3) 0.003(2) 0.002(2) 0.003(2)
C11 0.017(3) 0.029(3) 0.022(3) -0.005(2) 0.004(2) -0.001(2)
C15 0.033(3) 0.022(4) 0.071(5) 0.004(3) 0.036(3) 0.000(3)
C4 0.030(3) 0.036(4) 0.023(3) -0.010(3) -0.004(3) 0.012(3)
O2W 0.076(4) 0.125(6) 0.074(4) 0.053(4) -0.032(4) -0.043(4)
C7 0.026(3) 0.064(5) 0.021(3) -0.010(3) -0.002(3) 0.022(3)
C14 0.079(6) 0.019(4) 0.192(11) 0.016(5) 0.106(7) 0.011(4)
O4W 0.371(17) 0.091(7) 0.235(12) 0.089(7) 0.253(13) 0.075(9)

loop_
_atom_type_symbol
_atom_type_description
_atom_type_scat_dispersion_real
_atom_type_scat_dispersion_imag
_atom_type_scat_source
C C 0.0033 0.0016 'International Tables Vol C Tables 4.2.6.8 and 6.1.1.4'
H H 0.0000 0.0000 'International Tables Vol C Tables 4.2.6.8 and 6.1.1.4'
N N 0.0061 0.0033 'International Tables Vol C Tables 4.2.6.8 and 6.1.1.4'
O O 0.0106 0.0060 'International Tables Vol C Tables 4.2.6.8 and 6.1.1.4'
Na Na 0.0362 0.0249 'International Tables Vol C Tables 4.2.6.8 and 6.1.1.4'
S S 0.1246 0.1234 'International Tables Vol C Tables 4.2.6.8 and 6.1.1.4'
Ni Ni 0.3393 1.1124 'International Tables Vol C Tables 4.2.6.8 and 6.1.1.4'

loop_
_geom_angle_atom_site_label_1
_geom_angle_atom_site_label_2
_geom_angle_atom_site_label_3
_geom_angle
_geom_angle_site_symmetry_1
_geom_angle_site_symmetry_3
_geom_angle_publ_flag
N2 Ni2 N2 95.2(2) . 2_655 ?
N2 Ni2 N3 78.62(16) . . ?
N2 Ni2 N3 96.25(16) 2_655 . ?
N2 Ni2 N3 96.25(16) . 2_655 ?
N2 Ni2 N3 78.62(16) 2_655 2_655 ?
N3 Ni2 N3 172.5(2) . 2_655 ?
N2 Ni2 N6 168.80(16) . 2_655 ?
N2 Ni2 N6 92.90(17) 2_655 2_655 ?
N3 Ni2 N6 92.81(17) . 2_655 ?
N3 Ni2 N6 92.95(17) 2_655 2_655 ?
N2 Ni2 N6 92.90(17) . . ?
N2 Ni2 N6 168.81(16) 2_655 . ?
N3 Ni2 N6 92.94(17) . . ?
N3 Ni2 N6 92.81(17) 2_655 . ?
N6 Ni2 N6 80.3(2) 2_655 . ?
N4 Ni1 N1 101.95(18) 2_655 . ?
N4 Ni1 O7 167.06(17) 2_655 . ?
N1 Ni1 O7 90.91(17) . . ?
N4 Ni1 O5 80.14(16) 2_655 . ?
N1 Ni1 O5 169.30(16) . . ?
O7 Ni1 O5 87.48(16) . . ?
N4 Ni1 O1 90.84(17) 2_655 . ?
N1 Ni1 O1 78.67(16) . . ?
O7 Ni1 O1 93.11(16) . . ?
O5 Ni1 O1 90.85(15) . . ?
N4 Ni1 N5 96.49(17) 2_655 . ?
N1 Ni1 N5 102.06(17) . . ?
O7 Ni1 N5 79.21(16) . . ?
O5 Ni1 N5 88.04(16) . . ?
O1 Ni1 N5 172.28(16) . . ?
C4 S1 C3 89.9(3) . . ?
C7 S2 C8 89.9(3) . . ?
C14 S3 C13 89.5(3) . . ?
O4W Na3 O4 152.4(3) . . ?
O4W Na3 O2 89.3(2) . 2_645 ?
O4 Na3 O2 117.92(17) . 2_645 ?
O4W Na3 O6 82.7(3) . . ?
O4 Na3 O6 70.07(15) . . ?
O2 Na3 O6 172.01(18) 2_645 . ?
O4W Na3 O3 95.9(4) . 2_645 ?
O4 Na3 O3 90.49(17) . 2_645 ?
O2 Na3 O3 69.11(14) 2_645 2_645 ?
O6 Na3 O3 111.99(17) . 2_645 ?
O4W Na3 O5W 112.1(4) . . ?
O4 Na3 O5W 77.01(18) . . ?
O2 Na3 O5W 84.63(17) 2_645 . ?
O6 Na3 O5W 97.97(18) . . ?
O3 Na3 O5W 141.4(2) 2_645 . ?
O4W Na3 C10 131.8(3) . . ?
O4 Na3 C10 20.58(14) . . ?
O2 Na3 C10 138.23(18) 2_645 . ?
O6 Na3 C10 49.72(15) . . ?
O3 Na3 C10 95.85(16) 2_645 . ?
O5W Na3 C10 85.09(17) . . ?
O4W Na3 C9 103.1(3) . . ?
O4 Na3 C9 49.29(14) . . ?
O2 Na3 C9 165.73(17) 2_645 . ?
O6 Na3 C9 21.73(14) . . ?
O3 Na3 C9 102.27(15) 2_645 . ?
O5W Na3 C9 96.80(17) . . ?
C10 Na3 C9 28.71(15) . . ?
O4W Na3 Na1 65.5(3) . 5_656 ?
O4 Na3 Na1 138.99(14) . 5_656 ?
O2 Na3 Na1 38.88(11) 2_645 5_656 ?
O6 Na3 Na1 135.34(14) . 5_656 ?
O3 Na3 Na1 102.16(13) 2_645 5_656 ?
O5W Na3 Na1 68.80(14) . 5_656 ?
C10 Na3 Na1 153.61(13) . 5_656 ?
C9 Na3 Na1 154.00(13) . 5_656 ?
O4W Na3 Na1 119.2(3) . 3_545 ?
O4 Na3 Na1 87.72(13) . 3_545 ?
O2 Na3 Na1 36.93(11) 2_645 3_545 ?
O6 Na3 Na1 149.11(14) . 3_545 ?
O3 Na3 Na1 88.62(13) 2_645 3_545 ?
O5W Na3 Na1 54.98(14) . 3_545 ?
C10 Na3 Na1 107.66(13) . 3_545 ?
C9 Na3 Na1 135.03(13) . 3_545 ?
Na1 Na3 Na1 54.33(7) 5_656 3_545 ?
O2W Na2 O1W 95.2(3) . . ?
O2W Na2 O7 99.7(2) . 4_545 ?
O1W Na2 O7 99.91(18) . 4_545 ?
O2W Na2 O5 90.9(2) . . ?
O1W Na2 O5 92.53(18) . . ?
O7 Na2 O5 162.79(18) 4_545 . ?
O2W Na2 O4 85.3(2) . 2_655 ?
O1W Na2 O4 144.65(18) . 2_655 ?
O7 Na2 O4 114.88(17) 4_545 2_655 ?
O5 Na2 O4 52.14(13) . 2_655 ?
O2W Na2 O3W 173.9(3) . . ?
O1W Na2 O3W 89.7(2) . . ?
O7 Na2 O3W 75.87(16) 4_545 . ?
O5 Na2 O3W 92.46(17) . . ?
O4 Na2 O3W 92.72(18) 2_655 . ?
O2W Na2 C10 84.6(2) . 2_655 ?
O1W Na2 C10 118.97(19) . 2_655 ?
O7 Na2 C10 140.44(19) 4_545 2_655 ?
O5 Na2 C10 26.77(14) . 2_655 ?
O4 Na2 C10 25.75(14) 2_655 2_655 ?
O3W Na2 C10 96.12(18) . 2_655 ?
O2W Na2 O8 77.8(2) . 4_545 ?
O1W Na2 O8 143.62(17) . 4_545 ?
O7 Na2 O8 47.84(14) 4_545 4_545 ?
O5 Na2 O8 122.90(15) . 4_545 ?
O4 Na2 O8 71.08(14) 2_655 4_545 ?
O3W Na2 O8 96.05(17) . 4_545 ?
C10 Na2 O8 96.14(16) 2_655 4_545 ?
O2W Na2 C11 86.2(2) . 4_545 ?
O1W Na2 C11 121.34(19) . 4_545 ?
O7 Na2 C11 24.17(15) 4_545 4_545 ?
O5 Na2 C11 146.13(18) . 4_545 ?
O4 Na2 C11 93.99(16) 2_655 4_545 ?
O3W Na2 C11 88.12(17) . 4_545 ?
C10 Na2 C11 119.54(18) 2_655 4_545 ?
O8 Na2 C11 23.96(14) 4_545 4_545 ?
O8 Na1 O2 126.88(19) . 6_566 ?
O8 Na1 O3W 103.2(2) . . ?
O2 Na1 O3W 128.8(2) 6_566 . ?
O8 Na1 O9 69.02(16) . . ?
O2 Na1 O9 106.42(16) 6_566 . ?
O3W Na1 O9 79.72(18) . . ?
O8 Na1 O2 102.73(17) . 4_545 ?
O2 Na1 O2 88.04(14) 6_566 4_545 ?
O3W Na1 O2 91.10(17) . 4_545 ?
O9 Na1 O2 165.54(16) . 4_545 ?
O8 Na1 C11 20.69(15) . . ?
O2 Na1 C11 132.49(17) 6_566 . ?
O3W Na1 C11 90.84(19) . . ?
O9 Na1 C11 49.63(15) . . ?
O2 Na1 C11 120.10(17) 4_545 . ?
O8 Na1 Na1 124.13(19) . 7_556 ?
O2 Na1 Na1 45.92(11) 6_566 7_556 ?
O3W Na1 Na1 115.75(19) . 7_556 ?
O9 Na1 Na1 152.34(16) . 7_556 ?
O2 Na1 Na1 42.12(10) 4_545 7_556 ?
C11 Na1 Na1 144.46(19) . 7_556 ?
O8 Na1 Na3 152.57(16) . 5_656 ?
O2 Na1 Na3 39.68(11) 6_566 5_656 ?
O3W Na1 Na3 90.73(18) . 5_656 ?
O9 Na1 Na3 90.84(13) . 5_656 ?
O2 Na1 Na3 100.50(12) 4_545 5_656 ?
C11 Na1 Na3 139.32(14) . 5_656 ?
Na1 Na1 Na3 67.33(10) 7_556 5_656 ?
O8 Na1 Na3 71.05(13) . 3_455 ?
O2 Na1 Na3 95.60(13) 6_566 3_455 ?
O3W Na1 Na3 111.76(16) . 3_455 ?
O9 Na1 Na3 140.01(15) . 3_455 ?
O2 Na1 Na3 34.80(11) 4_545 3_455 ?
C11 Na1 Na3 90.96(13) . 3_455 ?
Na1 Na1 Na3 58.34(9) 7_556 3_455 ?
Na3 Na1 Na3 125.68(7) 5_656 3_455 ?
C12 O9 Na1 113.8(3) . . ?
C1 O2 Na1 124.2(4) . 6_565 ?
C1 O2 Na3 115.9(4) . 2_665 ?
Na1 O2 Na3 101.43(17) 6_565 2_665 ?
C1 O2 Na1 112.0(3) . 4 ?
Na1 O2 Na1 91.96(14) 6_565 4 ?
Na3 O2 Na1 108.26(17) 2_665 4 ?
C10 O4 Na3 117.2(4) . . ?
C10 O4 Na2 89.9(4) . 2_655 ?
Na3 O4 Na2 148.91(19) . 2_655 ?
C9 O6 Na3 111.2(4) . . ?
C2 O3 Na3 113.3(3) . 2_665 ?
C1 O1 Ni1 114.8(3) . . ?
C13 N6 C15 111.7(5) . . ?
C13 N6 Ni2 136.9(4) . . ?
C15 N6 Ni2 111.4(3) . . ?
C12 N5 C13 119.2(5) . . ?
C12 N5 Ni1 106.4(3) . . ?
C13 N5 Ni1 117.6(3) . . ?
C10 O5 Ni1 114.1(3) 2_655 . ?
C10 O5 Na2 91.1(3) 2_655 . ?
Ni1 O5 Na2 154.3(2) . . ?
C11 O7 Ni1 109.3(3) . . ?
C11 O7 Na2 104.1(3) . 4 ?
Ni1 O7 Na2 145.1(2) . 4 ?
C8 N3 C6 111.0(4) . . ?
C8 N3 Ni2 134.0(4) . . ?
C6 N3 Ni2 114.6(3) . . ?
C3 N2 C5 111.2(4) . . ?
C3 N2 Ni2 134.5(3) . . ?
C5 N2 Ni2 114.2(3) . . ?
C9 N4 C8 122.5(4) . . ?
C9 N4 Ni1 114.5(3) . 2_655 ?
C8 N4 Ni1 118.0(4) . 2_655 ?
C2 N1 C3 120.4(5) . . ?
C2 N1 Ni1 113.5(3) . . ?
C3 N1 Ni1 116.5(3) . . ?
C11 O8 Na1 117.5(4) . . ?
C11 O8 Na2 80.8(4) . 4 ?
Na1 O8 Na2 159.4(2) . 4 ?
Na1 O3W Na2 115.8(2) . . ?
N2 C3 N1 122.6(5) . . ?
N2 C3 S1 113.1(4) . . ?
N1 C3 S1 123.3(4) . . ?
C7 C6 N3 115.5(5) . . ?
C7 C6 C5 129.1(5) . . ?
N3 C6 C5 115.4(4) . . ?
N6 C13 N5 124.2(5) . . ?
N6 C13 S3 112.9(4) . . ?
N5 C13 S3 121.8(4) . . ?
O9 C12 N5 128.2(5) . . ?
O9 C12 C11 117.4(5) . . ?
N5 C12 C11 114.3(5) . . ?
O3 C2 N1 128.0(5) . . ?
O3 C2 C1 119.7(5) . . ?
N1 C2 C1 112.3(5) . . ?
N3 C8 N4 123.6(5) . . ?
N3 C8 S2 113.1(4) . . ?
N4 C8 S2 122.3(4) . . ?
O2 C1 O1 125.0(5) . . ?
O2 C1 C2 118.8(5) . . ?
O1 C1 C2 116.2(4) . . ?
C4 C5 N2 115.6(5) . . ?
C4 C5 C6 128.1(5) . . ?
N2 C5 C6 116.4(5) . . ?
O4 C10 O5 125.0(5) . 2_655 ?
O4 C10 C9 118.8(5) . . ?
O5 C10 C9 116.1(5) 2_655 . ?
O4 C10 Na2 64.3(3) . 2_655 ?
O5 C10 Na2 62.2(3) 2_655 2_655 ?
C9 C10 Na2 165.1(4) . 2_655 ?
O4 C10 Na3 42.2(3) . . ?
O5 C10 Na3 167.2(4) 2_655 . ?
C9 C10 Na3 76.6(3) . . ?
Na2 C10 Na3 105.17(18) 2_655 . ?
O6 C9 N4 127.6(5) . . ?
O6 C9 C10 119.2(5) . . ?
N4 C9 C10 113.2(5) . . ?
O6 C9 Na3 47.1(3) . . ?
N4 C9 Na3 164.1(4) . . ?
C10 C9 Na3 74.7(3) . . ?
O8 C11 O7 125.8(5) . . ?
O8 C11 C12 118.0(5) . . ?
O7 C11 C12 116.2(5) . . ?
O8 C11 Na2 75.2(3) . 4 ?
O7 C11 Na2 51.7(3) . 4 ?
C12 C11 Na2 163.4(4) . 4 ?
O8 C11 Na1 41.8(3) . . ?
O7 C11 Na1 159.7(4) . . ?
C12 C11 Na1 78.4(3) . . ?
Na2 C11 Na1 116.41(19) 4 . ?
C14 C15 N6 115.1(6) . . ?
C14 C15 C15 126.5(4) . 2_655 ?
N6 C15 C15 118.4(3) . 2_655 ?
C5 C4 S1 110.1(4) . . ?
C6 C7 S2 110.4(5) . . ?
C15 C14 S3 110.7(5) . . ?

loop_
_geom_bond_atom_site_label_1
_geom_bond_atom_site_label_2
_geom_bond_distance
_geom_bond_site_symmetry_2
_geom_bond_publ_flag
Ni2 N2 2.112(4) . ?
Ni2 N2 2.113(4) 2_655 ?
Ni2 N3 2.118(4) . ?
Ni2 N3 2.118(4) 2_655 ?
Ni2 N6 2.141(4) 2_655 ?
Ni2 N6 2.141(4) . ?
Ni1 N4 2.041(4) 2_655 ?
Ni1 N1 2.053(5) . ?
Ni1 O7 2.068(4) . ?
Ni1 O5 2.070(4) . ?
Ni1 O1 2.082(4) . ?
Ni1 N5 2.099(4) . ?
S1 C4 1.718(6) . ?
S1 C3 1.741(5) . ?
S2 C7 1.709(6) . ?
S2 C8 1.735(5) . ?
S3 C14 1.713(8) . ?
S3 C13 1.749(6) . ?
Na3 O4W 2.324(8) . ?
Na3 O4 2.342(5) . ?
Na3 O2 2.423(5) 2_645 ?
Na3 O6 2.455(5) . ?
Na3 O3 2.457(5) 2_645 ?
Na3 O5W 2.473(6) . ?
Na3 C10 3.100(6) . ?
Na3 C9 3.126(6) . ?
Na3 Na1 3.719(4) 5_656 ?
Na3 Na1 4.032(4) 3_545 ?
Na2 O2W 2.329(6) . ?
Na2 O1W 2.401(6) . ?
Na2 O7 2.428(5) 4_545 ?
Na2 O5 2.494(4) . ?
Na2 O4 2.541(5) 2_655 ?
Na2 O3W 2.606(6) . ?
Na2 C10 2.819(6) 2_655 ?
Na2 O8 2.938(5) 4_545 ?
Na2 C11 2.999(6) 4_545 ?
Na1 O8 2.329(6) . ?
Na1 O2 2.382(5) 6_566 ?
Na1 O3W 2.382(6) . ?
Na1 O9 2.455(5) . ?
Na1 O2 2.551(5) 4_545 ?
Na1 C11 3.099(7) . ?
Na1 Na1 3.549(5) 7_556 ?
Na1 Na3 3.719(4) 5_656 ?
Na1 Na3 4.032(4) 3_455 ?
O9 C12 1.254(7) . ?
O2 C1 1.247(6) . ?
O2 Na1 2.382(5) 6_565 ?
O2 Na3 2.423(5) 2_665 ?
O2 Na1 2.551(5) 4 ?
O4 C10 1.225(7) . ?
O4 Na2 2.541(5) 2_655 ?
O6 C9 1.241(7) . ?
O3 C2 1.240(7) . ?
O3 Na3 2.457(5) 2_665 ?
O1 C1 1.255(7) . ?
N6 C13 1.312(7) . ?
N6 C15 1.382(7) . ?
N5 C12 1.320(7) . ?
N5 C13 1.373(7) . ?
O5 C10 1.270(7) 2_655 ?
O7 C11 1.266(7) . ?
O7 Na2 2.428(5) 4 ?
N3 C8 1.321(6) . ?
N3 C6 1.380(7) . ?
N2 C3 1.318(6) . ?
N2 C5 1.386(6) . ?
N4 C9 1.322(7) . ?
N4 C8 1.365(7) . ?
N4 Ni1 2.041(4) 2_655 ?
N1 C2 1.331(7) . ?
N1 C3 1.376(6) . ?
O8 C11 1.234(7) . ?
O8 Na2 2.938(5) 4 ?
C6 C7 1.344(8) . ?
C6 C5 1.464(7) . ?
C12 C11 1.552(8) . ?
C2 C1 1.543(7) . ?
C5 C4 1.348(8) . ?
C10 O5 1.270(7) 2_655 ?
C10 C9 1.544(8) . ?
C10 Na2 2.819(6) 2_655 ?
C11 Na2 2.999(6) 4 ?
C15 C14 1.344(10) . ?
C15 C15 1.444(12) 2_655 ?
